data_7003986
loop_
_publ_author_name
'Brice\~no, Alexander'
'Fulgence, Aaron'
'Hill, Yennifer'
'Atencio, Reinaldo'

_publ_section_title
;
 A non-photochemical route for the regioselective preparation of
 rtct-pyridylcyclobutanes via hydrothermal isomerisation promoted by
 polymolybdates
;
_journal_issue 25
_journal_name_full 'Dalton Transactions'
_journal_page_first 3275
_journal_page_last 3278
_journal_paper_doi 10.1039/b801845f
_journal_year 2008
_chemical_compound_source Synthesis
_chemical_formula_moiety '(C24 H22 N4), 0.5(Mo8 O26)'
_chemical_formula_sum 'C24 H22 Mo4 N4 O13'
_chemical_formula_weight 958.22
_chemical_name_systematic
;
?
;
_space_group_IT_number 2
_symmetry_cell_setting triclinic
_symmetry_space_group_name_Hall '-P 1'
_symmetry_space_group_name_H-M 'P -1'
_atom_sites_solution_hydrogens geom
_atom_sites_solution_primary direct
_atom_sites_solution_secondary difmap
_audit_creation_method SHELXL-97
_cell_angle_alpha 106.782(4)
_cell_angle_beta 100.890(12)
_cell_angle_gamma 109.276(9)
_cell_formula_units_Z 2
_cell_length_a 10.256(5)
_cell_length_b 12.568(5)
_cell_length_c 13.128(5)
_cell_measurement_reflns_used 3176
_cell_measurement_temperature 293(2)
_cell_measurement_theta_max 28.01
_cell_measurement_theta_min 2.14
_cell_volume 1451.7(11)
_computing_cell_refinement 'CrystalClear (Rigaku/MSC Inc., 2005)'
_computing_data_collection 'CrystalClear (Rigaku/MSC Inc., 2005)'
_computing_data_reduction 'CrystalClear (Rigaku/MSC Inc., 2005)'
_computing_molecular_graphics
;
SHELXLTL-NT V5.1 (Bruker AXS, 1998) and DIAMOND
(Brandenburg, 1998)
;
_computing_publication_material
;
SHELXLTL-NT V5.1 (Bruker AXS, 1998) and PLATON (Spek, 2003).
;
_computing_structure_refinement 'SHELXLTL-NT V5.1 (Bruker AXS, 1998)'
_computing_structure_solution 'SHELXLTL-NT V5.1 (Bruker AXS, 1998)'
_diffrn_ambient_temperature 293(2)
_diffrn_detector_area_resol_mean 14.6306
_diffrn_measured_fraction_theta_full 0.971
_diffrn_measured_fraction_theta_max 0.774
_diffrn_measurement_device
;
Mercury (2x2 bin mode)
;
_diffrn_measurement_device_type 'Rigaku AFC7S Mercury'
_diffrn_measurement_method '\w '
_diffrn_radiation_detector CCD
_diffrn_radiation_monochromator graphite
_diffrn_radiation_source 'normal-focus sealed tube'
_diffrn_radiation_type MoK\a
_diffrn_radiation_wavelength 0.71070
_diffrn_reflns_av_R_equivalents 0.0217
_diffrn_reflns_av_sigmaI/netI 0.0294
_diffrn_reflns_limit_h_max 12
_diffrn_reflns_limit_h_min -10
_diffrn_reflns_limit_k_max 14
_diffrn_reflns_limit_k_min -14
_diffrn_reflns_limit_l_max 16
_diffrn_reflns_limit_l_min -16
_diffrn_reflns_number 16189
_diffrn_reflns_theta_full 25.00
_diffrn_reflns_theta_max 28.04
_diffrn_reflns_theta_min 1.71
_diffrn_standards_decay_% 0
_diffrn_standards_interval_count 0
_diffrn_standards_interval_time 0
_diffrn_standards_number 0
_exptl_absorpt_coefficient_mu 1.762
_exptl_absorpt_correction_T_max 0.687
_exptl_absorpt_correction_T_min 0.525
_exptl_absorpt_correction_type multi-scan
_exptl_absorpt_process_details 'Jacobson, R. (1998) Private communication'
_exptl_crystal_colour Colorless
_exptl_crystal_density_diffrn 2.192
_exptl_crystal_density_method 'not measured'
_exptl_crystal_description Prism
_exptl_crystal_F_000 932
_exptl_crystal_size_max 0.36
_exptl_crystal_size_mid 0.28
_exptl_crystal_size_min 0.22
_refine_diff_density_max 0.556
_refine_diff_density_min -0.931
_refine_diff_density_rms 0.110
_refine_ls_extinction_method none
_refine_ls_goodness_of_fit_ref 1.052
_refine_ls_hydrogen_treatment constr
_refine_ls_matrix_type full
_refine_ls_number_parameters 406
_refine_ls_number_reflns 5456
_refine_ls_number_restraints 0
_refine_ls_restrained_S_all 1.052
_refine_ls_R_factor_all 0.0323
_refine_ls_R_factor_gt 0.0283
_refine_ls_shift/su_max 0.001
_refine_ls_shift/su_mean 0.000
_refine_ls_structure_factor_coef Fsqd
_refine_ls_weighting_details 'calc w=1/[\s^2^(Fo^2^)+(0.0380P)^2^+1.0392P] where P=(Fo^2^+2Fc^2^)/3'
_refine_ls_weighting_scheme calc
_refine_ls_wR_factor_gt 0.0691
_refine_ls_wR_factor_ref 0.0718
_reflns_number_gt 4976
_reflns_number_total 5456
_reflns_threshold_expression >2sigma(I)
_cod_data_source_file b801845f.txt
_cod_data_source_block shelxle3
_cod_depositor_comments
;
The following automatic conversions were performed:
'_symmetry_cell_setting' value 'Triclinic' changed to 'triclinic'
according to '/home/saulius/struct/CIF-dictionaries/cif_core.dic'
dictionary named 'cif_core.dic' version 2.4.1 from
2010-06-29.

'_exptl_absorpt_correction_type' value 'Multi-scan' changed
to 'multi-scan' according to
'/home/saulius/struct/CIF-dictionaries/cif_core.dic' dictionary named
'cif_core.dic' version 2.4.1 from 2010-06-29.

Automatic conversion script
Id: cif_fix_enum 1527 2010-12-29 10:47:43Z saulius 
;
_cod_original_sg_symbol_Hall -P1
_cod_original_sg_symbol_H-M P-1
_cod_database_code 7003986

loop_
_symmetry_equiv_pos_as_xyz
'x, y, z'
'-x, -y, -z'

loop_
_atom_site_label
_atom_site_type_symbol
_atom_site_fract_x
_atom_site_fract_y
_atom_site_fract_z
_atom_site_U_iso_or_equiv
_atom_site_adp_type
_atom_site_occupancy
_atom_site_symmetry_multiplicity
_atom_site_calc_flag
_atom_site_refinement_flags
_atom_site_disorder_assembly
_atom_site_disorder_group
Mo1 Mo 0.80475(3) 0.76591(2) -0.18550(2) 0.01985(8) Uani 1 1 d . . .
Mo2 Mo 0.85511(3) 1.02075(2) 0.03270(2) 0.01825(8) Uani 1 1 d . . .
Mo3 Mo 0.98238(3) 0.99968(3) 0.28163(2) 0.02382(9) Uani 1 1 d . . .
Mo4 Mo 0.81496(3) 0.74088(2) 0.05826(2) 0.02269(8) Uani 1 1 d . . .
O1 O 0.9101(2) 0.6549(2) 0.0230(2) 0.0326(6) Uani 1 1 d . . .
O2 O 0.6771(3) 0.6532(2) 0.0911(2) 0.0342(6) Uani 1 1 d . . .
O3 O 0.7961(2) 0.91042(19) 0.10268(18) 0.0219(5) Uani 1 1 d . . .
O4 O 1.0323(2) 1.1052(2) 0.20433(18) 0.0241(5) Uani 1 1 d . . .
O5 O 0.9676(2) 0.88084(19) -0.01756(17) 0.0206(5) Uani 1 1 d . . .
O6 O 0.8676(2) 0.6555(2) -0.22304(19) 0.0273(5) Uani 1 1 d . . .
O7 O 0.7040(2) 0.7128(2) -0.09086(18) 0.0239(5) Uani 1 1 d . . .
O8 O 0.7771(2) 1.1183(2) 0.07697(19) 0.0270(5) Uani 1 1 d . . .
O9 O 0.7530(2) 0.9346(2) -0.10816(18) 0.0243(5) Uani 1 1 d . . .
O10 O 0.8552(3) 1.0175(2) 0.3426(2) 0.0369(6) Uani 1 1 d . . .
O11 O 0.6674(2) 0.7318(2) -0.30094(19) 0.0307(5) Uani 1 1 d . . .
O12 O 0.9552(3) 0.8396(2) 0.2123(2) 0.0328(6) Uani 1 1 d . . .
O13 O 1.1393(3) 1.0532(2) 0.3878(2) 0.0404(6) Uani 1 1 d . . .
N1 N 0.8716(3) 0.3660(2) 0.2376(2) 0.0264(6) Uani 1 1 d . . .
H1N H 0.9531 0.3801 0.2946 0.032 Uiso 1 1 d R . .
N2 N 0.3874(3) 0.0027(2) 0.3137(2) 0.0283(6) Uani 1 1 d . . .
H2N H 0.3977 0.0495 0.3902 0.034 Uiso 1 1 d R . .
N3 N 0.4959(3) 0.1646(3) 0.5468(3) 0.0320(7) Uani 1 1 d . . .
N4 N 1.0586(3) 0.3698(3) 0.4405(2) 0.0258(6) Uani 1 1 d . . .
C1 C 0.7409(3) 0.2411(3) 0.3252(3) 0.0213(7) Uani 1 1 d . . .
H1 H 0.7773 0.1793 0.2965 0.026 Uiso 1 1 calc R . .
C2 C 0.5992(3) 0.1811(3) 0.3497(3) 0.0231(7) Uani 1 1 d . . .
H2 H 0.5452 0.2327 0.3529 0.028 Uiso 1 1 calc R . .
C3 C 0.6933(3) 0.2113(3) 0.4709(3) 0.0228(7) Uani 1 1 d . . .
H3 H 0.7194 0.1435 0.4733 0.027 Uiso 1 1 calc R . .
C4 C 0.8174(3) 0.3086(3) 0.4540(3) 0.0220(7) Uani 1 1 d . . .
H4 H 0.8097 0.3870 0.4792 0.026 Uiso 1 1 calc R . .
C5 C 0.7425(3) 0.3117(3) 0.2517(3) 0.0212(6) Uani 1 1 d . . .
C6 C 0.8881(4) 0.4245(3) 0.1680(3) 0.0305(8) Uani 1 1 d . . .
H6 H 0.9788 0.4569 0.1589 0.037 Uiso 1 1 calc R . .
C7 C 0.7728(4) 0.4374(3) 0.1098(3) 0.0315(8) Uani 1 1 d . . .
H7 H 0.7840 0.4793 0.0620 0.038 Uiso 1 1 calc R . .
C8 C 0.6396(4) 0.3867(3) 0.1238(3) 0.0342(8) Uani 1 1 d . . .
H8 H 0.5599 0.3956 0.0862 0.041 Uiso 1 1 calc R . .
C9 C 0.6237(3) 0.3224(3) 0.1938(3) 0.0297(8) Uani 1 1 d . . .
H9 H 0.5330 0.2866 0.2016 0.036 Uiso 1 1 calc R . .
C10 C 0.4984(3) 0.0531(3) 0.2781(3) 0.0243(7) Uani 1 1 d . . .
C11 C 0.2821(4) -0.1092(3) 0.2553(3) 0.0363(9) Uani 1 1 d . . .
H11 H 0.2070 -0.1400 0.2829 0.044 Uiso 1 1 calc R . .
C12 C 0.2855(4) -0.1779(3) 0.1548(4) 0.0413(9) Uani 1 1 d . . .
H12 H 0.2114 -0.2547 0.1121 0.050 Uiso 1 1 calc R . .
C13 C 0.4013(4) -0.1311(4) 0.1180(3) 0.0402(9) Uani 1 1 d . . .
H13 H 0.4077 -0.1780 0.0515 0.048 Uiso 1 1 calc R . .
C14 C 0.5073(4) -0.0150(3) 0.1794(3) 0.0334(8) Uani 1 1 d . . .
H14 H 0.5843 0.0168 0.1539 0.040 Uiso 1 1 calc R . .
C15 C 0.6298(3) 0.2469(3) 0.5629(3) 0.0249(7) Uani 1 1 d . . .
C16 C 0.4352(4) 0.1904(4) 0.6280(3) 0.0388(9) Uani 1 1 d . . .
H16 H 0.3434 0.1346 0.6189 0.047 Uiso 1 1 calc R . .
C17 C 0.5011(4) 0.2940(4) 0.7235(3) 0.0414(10) Uani 1 1 d . . .
H17 H 0.4556 0.3067 0.7780 0.050 Uiso 1 1 calc R . .
C18 C 0.6354(4) 0.3790(4) 0.7375(3) 0.0410(9) Uani 1 1 d . . .
H18 H 0.6818 0.4507 0.8008 0.049 Uiso 1 1 calc R . .
C19 C 0.7000(4) 0.3549(3) 0.6547(3) 0.0332(8) Uani 1 1 d . . .
H19 H 0.7900 0.4113 0.6611 0.040 Uiso 1 1 calc R . .
C20 C 0.9736(3) 0.3273(3) 0.4979(3) 0.0243(7) Uani 1 1 d . . .
C21 C 1.2001(3) 0.3930(3) 0.4774(3) 0.0292(8) Uani 1 1 d . . .
H21 H 1.2606 0.4234 0.4386 0.035 Uiso 1 1 calc R . .
C22 C 1.2597(4) 0.3740(4) 0.5699(3) 0.0391(9) Uani 1 1 d . . .
H22 H 1.3585 0.3917 0.5934 0.047 Uiso 1 1 calc R . .
C23 C 1.1708(4) 0.3283(4) 0.6269(4) 0.0453(10) Uani 1 1 d . . .
H23 H 1.2082 0.3139 0.6894 0.054 Uiso 1 1 calc R . .
C24 C 1.0259(4) 0.3042(4) 0.5903(3) 0.0378(9) Uani 1 1 d . . .
H24 H 0.9636 0.2727 0.6274 0.045 Uiso 1 1 calc R . .

loop_
_atom_site_aniso_label
_atom_site_aniso_U_11
_atom_site_aniso_U_22
_atom_site_aniso_U_33
_atom_site_aniso_U_23
_atom_site_aniso_U_13
_atom_site_aniso_U_12
Mo1 0.01819(14) 0.02139(16) 0.02027(16) 0.00811(12) 0.00692(11) 0.00779(11)
Mo2 0.01827(14) 0.02059(16) 0.02000(15) 0.00978(12) 0.00788(11) 0.00999(11)
Mo3 0.02646(16) 0.02768(17) 0.02202(16) 0.01355(13) 0.01059(12) 0.01145(12)
Mo4 0.02457(15) 0.02153(16) 0.02557(17) 0.01217(13) 0.01013(12) 0.00965(12)
O1 0.0337(13) 0.0321(14) 0.0411(15) 0.0189(12) 0.0158(11) 0.0178(11)
O2 0.0375(14) 0.0357(15) 0.0367(15) 0.0204(12) 0.0192(12) 0.0136(11)
O3 0.0209(11) 0.0232(12) 0.0242(12) 0.0105(10) 0.0096(9) 0.0095(9)
O4 0.0214(11) 0.0266(13) 0.0222(12) 0.0127(10) 0.0063(9) 0.0048(9)
O5 0.0193(10) 0.0235(12) 0.0197(11) 0.0088(10) 0.0058(9) 0.0092(9)
O6 0.0258(11) 0.0285(13) 0.0301(13) 0.0107(11) 0.0111(10) 0.0131(10)
O7 0.0196(10) 0.0245(12) 0.0263(12) 0.0095(10) 0.0094(9) 0.0065(9)
O8 0.0271(12) 0.0284(13) 0.0295(13) 0.0103(11) 0.0118(10) 0.0152(10)
O9 0.0256(11) 0.0248(13) 0.0249(12) 0.0100(10) 0.0070(9) 0.0132(9)
O10 0.0422(14) 0.0449(16) 0.0326(14) 0.0180(12) 0.0226(12) 0.0199(12)
O11 0.0255(12) 0.0386(15) 0.0272(13) 0.0098(11) 0.0065(10) 0.0156(11)
O12 0.0384(13) 0.0313(14) 0.0300(14) 0.0141(11) 0.0043(11) 0.0172(11)
O13 0.0396(14) 0.0449(17) 0.0326(15) 0.0164(13) 0.0046(12) 0.0144(12)
N1 0.0202(13) 0.0275(16) 0.0338(16) 0.0160(13) 0.0070(12) 0.0096(11)
N2 0.0262(14) 0.0255(16) 0.0354(17) 0.0151(13) 0.0115(13) 0.0091(12)
N3 0.0274(15) 0.0364(18) 0.0367(18) 0.0182(15) 0.0145(13) 0.0123(13)
N4 0.0235(14) 0.0304(16) 0.0276(16) 0.0131(13) 0.0102(12) 0.0128(12)
C1 0.0196(15) 0.0220(17) 0.0229(17) 0.0082(14) 0.0061(13) 0.0097(13)
C2 0.0267(16) 0.0235(17) 0.0223(17) 0.0112(14) 0.0089(13) 0.0114(13)
C3 0.0235(15) 0.0233(17) 0.0235(17) 0.0101(14) 0.0096(13) 0.0094(13)
C4 0.0248(16) 0.0234(17) 0.0204(17) 0.0107(14) 0.0079(13) 0.0106(13)
C5 0.0224(15) 0.0196(16) 0.0228(17) 0.0082(14) 0.0099(13) 0.0085(13)
C6 0.0278(17) 0.0261(19) 0.042(2) 0.0189(17) 0.0147(16) 0.0090(14)
C7 0.0377(19) 0.0270(19) 0.036(2) 0.0192(17) 0.0126(16) 0.0131(15)
C8 0.0326(19) 0.040(2) 0.036(2) 0.0199(18) 0.0082(16) 0.0188(16)
C9 0.0214(16) 0.039(2) 0.037(2) 0.0225(17) 0.0116(15) 0.0148(15)
C10 0.0231(16) 0.0286(18) 0.0267(18) 0.0157(15) 0.0076(13) 0.0128(13)
C11 0.0218(17) 0.033(2) 0.054(3) 0.0237(19) 0.0059(16) 0.0079(15)
C12 0.037(2) 0.025(2) 0.047(2) 0.0107(18) -0.0049(18) 0.0068(16)
C13 0.047(2) 0.034(2) 0.031(2) 0.0035(17) 0.0030(17) 0.0196(18)
C14 0.0304(18) 0.035(2) 0.032(2) 0.0112(17) 0.0104(15) 0.0111(15)
C15 0.0279(17) 0.0296(18) 0.0249(18) 0.0150(15) 0.0111(14) 0.0153(14)
C16 0.0329(19) 0.055(3) 0.047(2) 0.032(2) 0.0246(18) 0.0223(18)
C17 0.054(2) 0.062(3) 0.037(2) 0.028(2) 0.030(2) 0.040(2)
C18 0.056(2) 0.046(2) 0.029(2) 0.0137(18) 0.0179(18) 0.028(2)
C19 0.0364(19) 0.033(2) 0.030(2) 0.0118(17) 0.0142(16) 0.0113(16)
C20 0.0255(16) 0.0231(17) 0.0229(17) 0.0074(14) 0.0065(13) 0.0100(13)
C21 0.0242(17) 0.035(2) 0.0288(19) 0.0112(16) 0.0109(14) 0.0124(15)
C22 0.0291(18) 0.053(3) 0.039(2) 0.021(2) 0.0073(16) 0.0212(17)
C23 0.041(2) 0.069(3) 0.038(2) 0.032(2) 0.0087(18) 0.028(2)
C24 0.0339(19) 0.057(3) 0.031(2) 0.0263(19) 0.0135(16) 0.0186(18)

loop_
_atom_type_symbol
_atom_type_description
_atom_type_scat_dispersion_real
_atom_type_scat_dispersion_imag
_atom_type_scat_source
C C 0.0033 0.0016 'International Tables Vol C Tables 4.2.6.8 and 6.1.1.4'
H H 0.0000 0.0000 'International Tables Vol C Tables 4.2.6.8 and 6.1.1.4'
Mo Mo -1.6832 0.6857 'International Tables Vol C Tables 4.2.6.8 and 6.1.1.4'
N N 0.0061 0.0033 'International Tables Vol C Tables 4.2.6.8 and 6.1.1.4'
O O 0.0106 0.0060 'International Tables Vol C Tables 4.2.6.8 and 6.1.1.4'

loop_
_geom_angle_atom_site_label_1
_geom_angle_atom_site_label_2
_geom_angle_atom_site_label_3
_geom_angle
_geom_angle_site_symmetry_1
_geom_angle_site_symmetry_3
_geom_angle_publ_flag
O11 Mo1 O6 104.73(11) . . ?
O11 Mo1 O7 102.61(11) . . ?
O6 Mo1 O7 99.45(10) . . ?
O11 Mo1 O4 99.96(11) . 2_775 ?
O6 Mo1 O4 95.20(10) . 2_775 ?
O7 Mo1 O4 148.86(9) . 2_775 ?
O11 Mo1 O5 155.86(10) . . ?
O6 Mo1 O5 98.84(10) . . ?
O7 Mo1 O5 78.22(9) . . ?
O4 Mo1 O5 72.45(9) 2_775 . ?
O11 Mo1 O9 84.48(10) . . ?
O6 Mo1 O9 170.56(9) . . ?
O7 Mo1 O9 80.14(9) . . ?
O4 Mo1 O9 80.98(9) 2_775 . ?
O5 Mo1 O9 71.80(8) . . ?
O8 Mo2 O9 104.69(11) . . ?
O8 Mo2 O3 102.49(10) . . ?
O9 Mo2 O3 103.09(10) . . ?
O8 Mo2 O5 104.75(10) . 2_775 ?
O9 Mo2 O5 100.40(10) . 2_775 ?
O3 Mo2 O5 137.82(9) . 2_775 ?
O8 Mo2 O4 91.96(10) . . ?
O9 Mo2 O4 163.15(9) . . ?
O3 Mo2 O4 75.19(9) . . ?
O5 Mo2 O4 72.31(9) 2_775 . ?
O8 Mo2 O5 175.98(9) . . ?
O9 Mo2 O5 78.41(9) . . ?
O3 Mo2 O5 74.15(8) . . ?
O5 Mo2 O5 76.95(10) 2_775 . ?
O4 Mo2 O5 85.07(8) . . ?
O10 Mo3 O13 106.29(13) . . ?
O10 Mo3 O12 114.83(12) . . ?
O13 Mo3 O12 101.06(12) . . ?
O10 Mo3 O4 112.35(11) . . ?
O13 Mo3 O4 102.20(11) . . ?
O12 Mo3 O4 117.78(11) . . ?
O10 Mo3 O3 88.05(11) . . ?
O13 Mo3 O3 165.63(10) . . ?
O12 Mo3 O3 71.12(9) . . ?
O4 Mo3 O3 72.41(9) . . ?
O2 Mo4 O1 105.11(12) . . ?
O2 Mo4 O7 97.61(11) . . ?
O1 Mo4 O7 98.92(11) . . ?
O2 Mo4 O12 98.73(12) . . ?
O1 Mo4 O12 93.54(11) . . ?
O7 Mo4 O12 156.08(10) . . ?
O2 Mo4 O3 102.93(10) . . ?
O1 Mo4 O3 151.09(10) . . ?
O7 Mo4 O3 84.10(9) . . ?
O12 Mo4 O3 75.30(9) . . ?
O2 Mo4 O5 165.16(10) . . ?
O1 Mo4 O5 85.65(10) . . ?
O7 Mo4 O5 70.22(8) . . ?
O12 Mo4 O5 90.61(9) . . ?
O3 Mo4 O5 68.21(8) . . ?
Mo2 O3 Mo4 123.40(11) . . ?
Mo2 O3 Mo3 104.41(9) . . ?
Mo4 O3 Mo3 94.03(8) . . ?
Mo3 O4 Mo1 145.94(12) . 2_775 ?
Mo3 O4 Mo2 107.98(10) . . ?
Mo1 O4 Mo2 102.88(9) 2_775 . ?
Mo2 O5 Mo1 109.79(10) 2_775 . ?
Mo2 O5 Mo2 103.05(10) 2_775 . ?
Mo1 O5 Mo2 95.63(8) . . ?
Mo2 O5 Mo4 155.55(10) 2_775 . ?
Mo1 O5 Mo4 87.91(8) . . ?
Mo2 O5 Mo4 91.40(7) . . ?
Mo1 O7 Mo4 118.73(11) . . ?
Mo2 O9 Mo1 113.08(10) . . ?
Mo3 O12 Mo4 119.40(12) . . ?
C6 N1 C5 123.5(3) . . ?
C6 N1 H1N 119.7 . . ?
C5 N1 H1N 114.5 . . ?
C11 N2 C10 123.2(3) . . ?
C11 N2 H2N 122.3 . . ?
C10 N2 H2N 113.9 . . ?
C16 N3 C15 116.7(3) . . ?
C20 N4 C21 117.7(3) . . ?
C5 C1 C2 119.6(3) . . ?
C5 C1 C4 120.1(3) . . ?
C2 C1 C4 88.3(2) . . ?
C5 C1 H1 109.1 . . ?
C2 C1 H1 109.1 . . ?
C4 C1 H1 109.1 . . ?
C10 C2 C1 119.8(3) . . ?
C10 C2 C3 119.4(3) . . ?
C1 C2 C3 88.4(2) . . ?
C10 C2 H2 109.2 . . ?
C1 C2 H2 109.2 . . ?
C3 C2 H2 109.2 . . ?
C15 C3 C4 120.7(3) . . ?
C15 C3 C2 116.3(3) . . ?
C4 C3 C2 87.9(2) . . ?
C15 C3 H3 110.0 . . ?
C4 C3 H3 110.0 . . ?
C2 C3 H3 110.0 . . ?
C20 C4 C3 120.7(3) . . ?
C20 C4 C1 117.0(3) . . ?
C3 C4 C1 88.3(2) . . ?
C20 C4 H4 109.7 . . ?
C3 C4 H4 109.7 . . ?
C1 C4 H4 109.7 . . ?
N1 C5 C9 117.5(3) . . ?
N1 C5 C1 116.5(3) . . ?
C9 C5 C1 126.0(3) . . ?
N1 C6 C7 120.4(3) . . ?
N1 C6 H6 119.8 . . ?
C7 C6 H6 119.8 . . ?
C6 C7 C8 118.4(3) . . ?
C6 C7 H7 120.8 . . ?
C8 C7 H7 120.8 . . ?
C7 C8 C9 120.3(3) . . ?
C7 C8 H8 119.9 . . ?
C9 C8 H8 119.9 . . ?
C5 C9 C8 119.9(3) . . ?
C5 C9 H9 120.1 . . ?
C8 C9 H9 120.1 . . ?
N2 C10 C14 118.4(3) . . ?
N2 C10 C2 115.9(3) . . ?
C14 C10 C2 125.7(3) . . ?
N2 C11 C12 119.7(3) . . ?
N2 C11 H11 120.1 . . ?
C12 C11 H11 120.1 . . ?
C11 C12 C13 118.6(4) . . ?
C11 C12 H12 120.7 . . ?
C13 C12 H12 120.7 . . ?
C14 C13 C12 120.3(4) . . ?
C14 C13 H13 119.8 . . ?
C12 C13 H13 119.8 . . ?
C10 C14 C13 119.6(3) . . ?
C10 C14 H14 120.2 . . ?
C13 C14 H14 120.2 . . ?
N3 C15 C19 122.6(3) . . ?
N3 C15 C3 114.2(3) . . ?
C19 C15 C3 123.2(3) . . ?
N3 C16 C17 123.7(3) . . ?
N3 C16 H16 118.1 . . ?
C17 C16 H16 118.1 . . ?
C16 C17 C18 119.1(3) . . ?
C16 C17 H17 120.5 . . ?
C18 C17 H17 120.5 . . ?
C17 C18 C19 118.3(4) . . ?
C17 C18 H18 120.8 . . ?
C19 C18 H18 120.8 . . ?
C15 C19 C18 119.4(3) . . ?
C15 C19 H19 120.3 . . ?
C18 C19 H19 120.3 . . ?
N4 C20 C24 122.3(3) . . ?
N4 C20 C4 114.4(3) . . ?
C24 C20 C4 123.3(3) . . ?
N4 C21 C22 123.0(3) . . ?
N4 C21 H21 118.5 . . ?
C22 C21 H21 118.5 . . ?
C23 C22 C21 118.8(3) . . ?
C23 C22 H22 120.6 . . ?
C21 C22 H22 120.6 . . ?
C24 C23 C22 118.9(4) . . ?
C24 C23 H23 120.6 . . ?
C22 C23 H23 120.6 . . ?
C23 C24 C20 119.4(3) . . ?
C23 C24 H24 120.3 . . ?
C20 C24 H24 120.3 . . ?

loop_
_geom_bond_atom_site_label_1
_geom_bond_atom_site_label_2
_geom_bond_distance
_geom_bond_site_symmetry_2
_geom_bond_publ_flag
Mo1 O11 1.699(2) . ?
Mo1 O6 1.703(2) . ?
Mo1 O7 1.888(2) . ?
Mo1 O4 2.019(2) 2_775 ?
Mo1 O5 2.217(2) . ?
Mo1 O9 2.348(2) . ?
Mo2 O8 1.701(2) . ?
Mo2 O9 1.747(2) . ?
Mo2 O3 1.877(2) . ?
Mo2 O5 1.915(2) 2_775 ?
Mo2 O4 2.303(2) . ?
Mo2 O5 2.412(2) . ?
Mo3 O10 1.696(2) . ?
Mo3 O13 1.697(3) . ?
Mo3 O12 1.852(3) . ?
Mo3 O4 1.891(2) . ?
Mo3 O3 2.407(2) . ?
Mo4 O2 1.696(2) . ?
Mo4 O1 1.706(2) . ?
Mo4 O7 1.936(2) . ?
Mo4 O12 1.993(2) . ?
Mo4 O3 2.125(2) . ?
Mo4 O5 2.514(2) . ?
O4 Mo1 2.019(2) 2_775 ?
O5 Mo2 1.915(2) 2_775 ?
N1 C6 1.330(4) . ?
N1 C5 1.351(4) . ?
N1 H1N 0.9380 . ?
N2 C11 1.340(4) . ?
N2 C10 1.346(4) . ?
N2 H2N 0.9704 . ?
N3 C16 1.347(4) . ?
N3 C15 1.351(4) . ?
N4 C20 1.336(4) . ?
N4 C21 1.341(4) . ?
C1 C5 1.486(4) . ?
C1 C2 1.541(4) . ?
C1 C4 1.557(4) . ?
C1 H1 0.9800 . ?
C2 C10 1.484(4) . ?
C2 C3 1.561(4) . ?
C2 H2 0.9800 . ?
C3 C15 1.504(4) . ?
C3 C4 1.550(4) . ?
C3 H3 0.9800 . ?
C4 C20 1.509(4) . ?
C4 H4 0.9800 . ?
C5 C9 1.377(4) . ?
C6 C7 1.365(5) . ?
C6 H6 0.9300 . ?
C7 C8 1.376(5) . ?
C7 H7 0.9300 . ?
C8 C9 1.386(5) . ?
C8 H8 0.9300 . ?
C9 H9 0.9300 . ?
C10 C14 1.370(5) . ?
C11 C12 1.366(6) . ?
C11 H11 0.9300 . ?
C12 C13 1.382(6) . ?
C12 H12 0.9300 . ?
C13 C14 1.379(5) . ?
C13 H13 0.9300 . ?
C14 H14 0.9300 . ?
C15 C19 1.377(5) . ?
C16 C17 1.371(6) . ?
C16 H16 0.9300 . ?
C17 C18 1.375(6) . ?
C17 H17 0.9300 . ?
C18 C19 1.388(5) . ?
C18 H18 0.9300 . ?
C19 H19 0.9300 . ?
C20 C24 1.379(5) . ?
C21 C22 1.375(5) . ?
C21 H21 0.9300 . ?
C22 C23 1.372(5) . ?
C22 H22 0.9300 . ?
C23 C24 1.371(5) . ?
C23 H23 0.9300 . ?
C24 H24 0.9300 . ?

loop_
_geom_hbond_atom_site_label_D
_geom_hbond_atom_site_label_H
_geom_hbond_atom_site_label_A
_geom_hbond_distance_DH
_geom_hbond_distance_HA
_geom_hbond_distance_DA
_geom_hbond_angle_DHA
_geom_hbond_site_symmetry_A
N2 H2N N3 0.97 1.97 2.893(4) 158.3 .
N1 H1N N4 0.94 2.08 2.952(4) 154.9 .
